data_4060905
loop_
_publ_author_name
'Liang, Lan-Chang'
'Chien, Pin-Shu'
'Lin, Jia-Ming'
'Huang, Mei-Hui'
'Huang, Yu-Lun'
'Liao, Ju-Hsiou'

_publ_section_title
;
 Amido Pincer Complexes of Nickel(II): Synthesis, Structure, and Reactivity
;
_journal_coden_ASTM ORGND7
_journal_issue 6
_journal_name_full Organometallics
_journal_page_first 1399
_journal_page_last 1411
_journal_paper_doi 10.1021/om050943a
_journal_volume 25
_journal_year 2006
_chemical_formula_moiety 'C37 H31 N1 Ni1 P2'
_chemical_formula_sum 'C37 H31 N Ni P2'
_chemical_formula_weight 610.28
_space_group_IT_number 43
_symmetry_cell_setting orthorhombic
_symmetry_space_group_name_Hall 'F -2d 2'
_symmetry_space_group_name_H-M 'F 2 d d'
_cell_angle_alpha 90.00
_cell_angle_beta 90.00
_cell_angle_gamma 90.00
_cell_formula_units_Z 8
_cell_length_a 9.8780(3)
_cell_length_b 18.3870(5)
_cell_length_c 32.6920(10)
_cell_measurement_temperature 150(2)
_cell_volume 5937.7(3)
_diffrn_ambient_temperature 150(2)
_exptl_crystal_density_diffrn 1.365
_cod_duplicate_entry 4074859
_cod_database_code 4060905

loop_
_symmetry_equiv_pos_as_xyz
'x, y, z'
'x, -y, -z'
'x+1/4, -y+1/4, z+1/4'
'x+1/4, y+1/4, -z+1/4'
'x, y+1/2, z+1/2'
'x, -y+1/2, -z+1/2'
'x+1/4, -y+3/4, z+3/4'
'x+1/4, y+3/4, -z+3/4'
'x+1/2, y, z+1/2'
'x+1/2, -y, -z+1/2'
'x+3/4, -y+1/4, z+3/4'
'x+3/4, y+1/4, -z+3/4'
'x+1/2, y+1/2, z'
'x+1/2, -y+1/2, -z'
'x+3/4, -y+3/4, z+1/4'
'x+3/4, y+3/4, -z+1/4'

loop_
_atom_site_label
_atom_site_type_symbol
_atom_site_fract_x
_atom_site_fract_y
_atom_site_fract_z
_atom_site_U_iso_or_equiv
_atom_site_adp_type
_atom_site_occupancy
_atom_site_symmetry_multiplicity
_atom_site_calc_flag
_atom_site_refinement_flags
_atom_site_disorder_assembly
_atom_site_disorder_group
Ni1 Ni 0.85305(9) 0.0000 0.0000 0.0272(3) Uani 1 2 d S . .
P1 P 0.83202(15) 0.06581(7) 0.05501(4) 0.0264(4) Uani 1 1 d . . .
N1 N 0.6539(8) 0.0000 0.0000 0.0295(18) Uani 1 2 d S . .
C1 C 0.5867(6) 0.0115(3) 0.03659(18) 0.0276(13) Uani 1 1 d . . .
C2 C 0.4526(7) -0.0098(3) 0.0455(2) 0.0366(15) Uani 1 1 d . . .
H2 H 0.3994 -0.0339 0.0250 0.044 Uiso 1 1 d R . .
C3 C 0.3953(7) 0.0034(3) 0.0832(2) 0.0418(17) Uani 1 1 d . . .
H3 H 0.3049 -0.0137 0.0882 0.050 Uiso 1 1 d R . .
C4 C 0.4671(7) 0.0374(3) 0.1142(2) 0.0377(15) Uani 1 1 d . . .
H4 H 0.4245 0.0491 0.1398 0.045 Uiso 1 1 d R . .
C5 C 0.6008(7) 0.0575(3) 0.10679(16) 0.0305(13) Uani 1 1 d . . .
H5 H 0.6543 0.0809 0.1275 0.037 Uiso 1 1 d R . .
C6 C 0.6599(6) 0.0436(3) 0.06955(18) 0.0266(13) Uani 1 1 d . . .
C7 C 0.8245(7) 0.1640(3) 0.04553(16) 0.0305(13) Uani 1 1 d . . .
C8 C 0.7010(7) 0.1954(3) 0.03448(18) 0.0317(13) Uani 1 1 d . . .
H8 H 0.6210 0.1657 0.0345 0.038 Uiso 1 1 d R . .
C9 C 0.6927(8) 0.2690(3) 0.02547(19) 0.0399(16) Uani 1 1 d . . .
H9 H 0.6084 0.2901 0.0169 0.048 Uiso 1 1 d R . .
C10 C 0.8092(8) 0.3116(4) 0.0276(2) 0.0416(16) Uani 1 1 d . . .
H10 H 0.8025 0.3629 0.0225 0.050 Uiso 1 1 d R . .
C11 C 0.9305(8) 0.2817(4) 0.03865(19) 0.0402(16) Uani 1 1 d . . .
H11 H 1.0101 0.3116 0.0396 0.048 Uiso 1 1 d R . .
C12 C 0.9393(7) 0.2075(4) 0.04743(19) 0.0361(14) Uani 1 1 d . . .
H12 H 1.0251 0.1868 0.0548 0.043 Uiso 1 1 d R . .
C13 C 0.9317(6) 0.0546(3) 0.10156(17) 0.0271(12) Uani 1 1 d . . .
C14 C 0.9377(6) 0.1086(3) 0.13156(17) 0.0303(13) Uani 1 1 d . . .
H14 H 0.8927 0.1540 0.1268 0.036 Uiso 1 1 d R . .
C15 C 1.0068(7) 0.0961(3) 0.16784(18) 0.0355(14) Uani 1 1 d . . .
H15 H 1.0136 0.1335 0.1882 0.043 Uiso 1 1 d R . .
C16 C 1.0697(7) 0.0299(4) 0.17455(18) 0.0377(15) Uani 1 1 d . . .
H16 H 1.1170 0.0213 0.1997 0.045 Uiso 1 1 d R . .
C17 C 1.0635(7) -0.0241(4) 0.1449(2) 0.0402(15) Uani 1 1 d . . .
H17 H 1.1042 -0.0706 0.1502 0.048 Uiso 1 1 d R . .
C18 C 0.9960(7) -0.0116(3) 0.1083(2) 0.0355(15) Uani 1 1 d . . .
H18 H 0.9944 -0.0469 0.0867 0.043 Uiso 1 1 d R . .
C19 C 1.0522(11) 0.0000 0.0000 0.043(3) Uani 1 2 d S . .

loop_
_atom_site_aniso_label
_atom_site_aniso_U_11
_atom_site_aniso_U_22
_atom_site_aniso_U_33
_atom_site_aniso_U_23
_atom_site_aniso_U_13
_atom_site_aniso_U_12
Ni1 0.0239(5) 0.0330(5) 0.0247(5) -0.0054(4) 0.000 0.000
P1 0.0273(8) 0.0277(7) 0.0243(7) -0.0022(5) 0.0001(6) -0.0022(6)
N1 0.027(4) 0.030(4) 0.031(4) -0.006(3) 0.000 0.000
C1 0.026(3) 0.021(2) 0.036(3) 0.001(2) 0.003(3) 0.002(2)
C2 0.029(3) 0.035(3) 0.046(4) -0.002(3) -0.007(3) -0.004(3)
C3 0.033(4) 0.043(4) 0.050(4) 0.006(3) 0.013(3) -0.002(3)
C4 0.043(4) 0.035(3) 0.035(3) 0.005(3) 0.011(3) 0.007(3)
C5 0.035(3) 0.029(3) 0.027(3) 0.004(2) 0.004(3) 0.002(3)
C6 0.029(3) 0.020(3) 0.031(3) 0.001(2) 0.003(3) 0.001(2)
C7 0.037(4) 0.033(3) 0.022(3) 0.000(2) 0.000(3) -0.007(3)
C8 0.036(3) 0.029(3) 0.029(3) 0.003(2) 0.000(3) -0.007(3)
C9 0.053(4) 0.035(3) 0.032(3) 0.006(3) -0.012(3) -0.002(3)
C10 0.054(5) 0.036(3) 0.034(3) 0.003(3) -0.003(3) -0.013(3)
C11 0.053(4) 0.038(3) 0.030(3) 0.000(3) 0.000(3) -0.022(3)
C12 0.036(3) 0.045(3) 0.027(3) 0.001(3) -0.008(3) -0.009(3)
C13 0.024(3) 0.031(3) 0.026(3) 0.001(2) -0.002(2) -0.001(2)
C14 0.034(3) 0.031(3) 0.026(3) 0.000(2) 0.002(3) 0.002(2)
C15 0.037(4) 0.041(3) 0.029(3) -0.001(3) -0.005(3) -0.002(3)
C16 0.032(4) 0.053(4) 0.029(3) 0.008(3) -0.004(3) 0.002(3)
C17 0.042(4) 0.038(3) 0.041(4) 0.007(3) -0.003(3) 0.009(3)
C18 0.040(4) 0.033(3) 0.033(3) -0.005(3) 0.002(3) 0.004(3)
C19 0.021(5) 0.073(8) 0.035(6) -0.010(4) 0.000 0.000

loop_
_geom_bond_atom_site_label_1
_geom_bond_atom_site_label_2
_geom_bond_distance
_geom_bond_site_symmetry_2
_geom_bond_publ_flag
Ni1 C19 1.967(11) . ?
Ni1 N1 1.967(8) . ?
Ni1 P1 2.1776(13) . ?
Ni1 P1 2.1776(13) 2 ?
P1 C6 1.812(6) . ?
P1 C13 1.824(6) . ?
P1 C7 1.833(6) . ?
N1 C1 1.385(7) 2 ?
N1 C1 1.385(7) . ?
C1 C2 1.412(9) . ?
C1 C6 1.425(8) . ?
C2 C3 1.377(10) . ?
C3 C4 1.386(10) . ?
C4 C5 1.393(10) . ?
C5 C6 1.374(8) . ?
C7 C12 1.389(9) . ?
C7 C8 1.397(9) . ?
C8 C9 1.389(8) . ?
C9 C10 1.393(10) . ?
C10 C11 1.368(11) . ?
C11 C12 1.396(10) . ?
C13 C18 1.391(8) . ?
C13 C14 1.397(8) . ?
C14 C15 1.387(8) . ?
C15 C16 1.384(9) . ?
C16 C17 1.389(9) . ?
C17 C18 1.389(9) . ?
